data_4517465
loop_
_publ_author_name
'Parr, Brendan T.'
'Pastor, Richard'
'Sellers, Benjamin D.'
'Pei, Zhonghua'
'Jaipuri, Firoz A.'
'Castanedo, Georgette M.'
'Gazzard, Lewis'
'Kumar, Sanjeev'
'Li, Xiaokai'
'Liu, Wen'
'Mendonca, Rohan'
'Pavana, Roheeth K.'
'Potturi, Hima'
'Shao, Cheng'
'Velvadapu, Venkata'
'Waldo, Jesse P.'
'Wu, Guosheng'
'Yuen, Po-wai'
'Zhang, Zuhui'
'Zhang, Yamin'
'Harris, Seth F.'
'Oh, Angela J.'
'DiPasquale, Antonio'
'Dement, Kevin'
'La, Hank'
'Goon, Leanne'
'Gustafson, Amy'
'VanderPorten, Erica C.'
'Mautino, Mario R.'
'Liu, Yichin'

_publ_section_title
;
 Implementation of the CYP Index for the Design of Selective
 Tryptophan-2,3-dioxygenase Inhibitors
;
_journal_name_full 'ACS Medicinal Chemistry Letters'
_journal_paper_doi 10.1021/acsmedchemlett.0c00004
_journal_year 2020
_chemical_absolute_configuration ad
_chemical_formula_sum 'C38 H55 Cl N4 O5'
_chemical_formula_weight 683.31
_chemical_name_common 8
_chemical_name_systematic 8
_space_group.centring_type primitive

_space_group_crystal_system triclinic
_space_group_IT_number 1
_space_group_name_Hall 'P 1'
_space_group_name_H-M_alt 'P 1'
_atom_sites_solution_hydrogens mixed
_atom_sites_solution_primary iterative
_atom_sites_solution_secondary difmap
_audit_creation_method SHELXL-2018/3
_cell_angle_alpha 73.148(2)
_cell_angle_beta 77.8340(10)
_cell_angle_gamma 89.575(2)
_cell_formula_units_Z 1
_cell_length_a 6.81630(10)
_cell_length_b 9.5313(2)
_cell_length_c 15.3468(2)
_cell_measurement_reflns_used 11606
_cell_measurement_temperature 90(2)
_cell_measurement_theta_max 74.0900
_cell_measurement_theta_min 3.0640
_cell_volume 931.27(3)
_computing_cell_refinement 'CrysAlisPro 1.171.40.35a'
_computing_data_collection 'CrysAlisPro 1.171.40.35a'
_computing_data_reduction 'CrysAlisPro 1.171.40.35a'
_computing_molecular_graphics ORTEP-32
_computing_publication_material WinGX
_computing_structure_refinement SHELXL-2018
_computing_structure_solution SHELXT-2014
_diffrn_ambient_temperature 90(2)
_diffrn_detector_area_resol_mean 10.0000
_diffrn_measured_fraction_theta_full 0.999
_diffrn_measured_fraction_theta_max 0.940
_diffrn_measurement_device_type 'ROD, Synergy Custom system, HyPix'
_diffrn_measurement_method '\w scans'
_diffrn_radiation_type CuK\a
_diffrn_radiation_wavelength 1.54184
_diffrn_reflns_av_R_equivalents 0.0255
_diffrn_reflns_av_unetI/netI 0.0264
_diffrn_reflns_Laue_measured_fraction_full 0.999
_diffrn_reflns_Laue_measured_fraction_max 0.940
_diffrn_reflns_limit_h_max 8
_diffrn_reflns_limit_h_min -8
_diffrn_reflns_limit_k_max 11
_diffrn_reflns_limit_k_min -11
_diffrn_reflns_limit_l_max 18
_diffrn_reflns_limit_l_min -18
_diffrn_reflns_number 17678
_diffrn_reflns_point_group_measured_fraction_full 0.933
_diffrn_reflns_point_group_measured_fraction_max 0.862
_diffrn_reflns_theta_full 67.000
_diffrn_reflns_theta_max 75.128
_diffrn_reflns_theta_min 3.083
_diffrn_source 'Rotating-anode X-ray tube'
_exptl_absorpt_coefficient_mu 1.278
_exptl_absorpt_correction_T_max 1.00000
_exptl_absorpt_correction_T_min 0.83098
_exptl_absorpt_correction_type multi-scan
_exptl_absorpt_process_details
; 
CrysAlisPro 1.171.40.35a (Rigaku Oxford Diffraction, 2018) 
Empirical absorption correction using spherical harmonics, 
 implemented in SCALE3 ABSPACK scaling algorithm. 
;
_exptl_crystal_colour colorless
_exptl_crystal_density_diffrn 1.218
_exptl_crystal_description rod
_exptl_crystal_F_000 368
_exptl_crystal_size_max 0.080
_exptl_crystal_size_mid 0.050
_exptl_crystal_size_min 0.050
_refine_diff_density_max 0.476
_refine_diff_density_min -0.486
_refine_diff_density_rms 0.047
_refine_ls_abs_structure_details
; 
 Flack x determined using 2845 quotients [(I+)-(I-)]/[(I+)+(I-)] 
 (Parsons, Flack and Wagner, Acta Cryst. B69 (2013) 249-259). 
;
_refine_ls_abs_structure_Flack 0.050(7)
_refine_ls_extinction_method none
_refine_ls_goodness_of_fit_ref 1.053
_refine_ls_hydrogen_treatment constr
_refine_ls_matrix_type full
_refine_ls_number_parameters 437
_refine_ls_number_reflns 6643
_refine_ls_number_restraints 3
_refine_ls_restrained_S_all 1.053
_refine_ls_R_factor_all 0.0429
_refine_ls_R_factor_gt 0.0420
_refine_ls_shift/su_max 0.000
_refine_ls_shift/su_mean 0.000
_refine_ls_structure_factor_coef Fsqd
_refine_ls_weighting_details 'w=1/[\s^2^(Fo^2^)+(0.0634P)^2^+0.3943P] where P=(Fo^2^+2Fc^2^)/3'
_refine_ls_weighting_scheme calc
_refine_ls_wR_factor_gt 0.1122
_refine_ls_wR_factor_ref 0.1136
_reflns_Friedel_coverage 0.834
_reflns_Friedel_fraction_full 0.867
_reflns_Friedel_fraction_max 0.784
_reflns_number_gt 6495
_reflns_number_total 6643
_reflns_threshold_expression 'I > 2\s(I)'
_cod_data_source_file ml0c00004_si_003.cif
_cod_data_source_block 8
_cod_database_code 4517465
_shelx_shelxl_version_number 2018/3
_shelx_space_group_comment
; 
The symmetry employed for this shelxl refinement is uniquely defined 
by the following loop, which should always be used as a source of 
symmetry information in preference to the above space-group names. 
They are only intended as comments. 
;
_shelx_estimated_absorpt_t_min 0.905
_shelx_estimated_absorpt_t_max 0.939

loop_
_space_group_symop_operation_xyz
'x, y, z'

loop_
_atom_site_label
_atom_site_type_symbol
_atom_site_fract_x
_atom_site_fract_y
_atom_site_fract_z
_atom_site_U_iso_or_equiv
_atom_site_adp_type
_atom_site_occupancy
_atom_site_site_symmetry_order
_atom_site_calc_flag
_atom_site_refinement_flags_posn
_atom_site_refinement_flags_adp
_atom_site_refinement_flags_occupancy
_atom_site_disorder_assembly
_atom_site_disorder_group
C1 C 1.0695(4) 0.2562(3) 0.6744(2) 0.0240(6) Uani 1 1 d . . . . .
H1 H 1.160322 0.341658 0.632018 0.029 Uiso 1 1 calc R U . . .
C2 C 1.1901(4) 0.1210(3) 0.6988(2) 0.0240(6) Uani 1 1 d . . . . .
C3 C 1.3464(4) 0.0981(4) 0.7459(2) 0.0273(6) Uani 1 1 d . . . . .
H3 H 1.391024 0.172386 0.768435 0.033 Uiso 1 1 calc R U . . .
C4 C 1.4362(5) -0.0362(4) 0.7594(2) 0.0310(7) Uani 1 1 d . . . . .
H4 H 1.540476 -0.054136 0.793106 0.037 Uiso 1 1 calc R U . . .
C5 C 1.3764(5) -0.1440(4) 0.7247(2) 0.0306(7) Uani 1 1 d . . . . .
H5 H 1.442237 -0.233614 0.733482 0.037 Uiso 1 1 calc R U . . .
C6 C 1.2200(5) -0.1220(4) 0.6769(2) 0.0291(6) Uani 1 1 d . . . . .
H6 H 1.178380 -0.195404 0.652863 0.035 Uiso 1 1 calc R U . . .
C7 C 1.1279(4) 0.0099(3) 0.6656(2) 0.0247(6) Uani 1 1 d . . . . .
C8 C 0.9665(4) 0.0651(3) 0.6183(2) 0.0242(6) Uani 1 1 d . . . . .
C9 C 0.8311(4) 0.0361(4) 0.5702(2) 0.0267(6) Uani 1 1 d . . . . .
H9 H 0.812778 -0.053416 0.556639 0.032 Uiso 1 1 calc R U . . .
C10 C 0.7932(4) 0.2609(4) 0.5769(2) 0.0261(6) Uani 1 1 d . . . . .
H10 H 0.745909 0.356863 0.569202 0.031 Uiso 1 1 calc R U . . .
C11 C 0.9384(4) 0.3008(3) 0.7562(2) 0.0244(6) Uani 1 1 d . . . . .
H11 H 0.833793 0.364228 0.730782 0.029 Uiso 1 1 calc R U . . .
C12 C 0.8280(5) 0.1670(4) 0.8321(2) 0.0282(6) Uani 1 1 d . . . . .
H12A H 0.921334 0.115665 0.869507 0.042 Uiso 1 1 calc R U . . .
H12B H 0.775522 0.100588 0.803101 0.042 Uiso 1 1 calc R U . . .
H12C H 0.716410 0.198947 0.872319 0.042 Uiso 1 1 calc R U . . .
C13 C 1.0625(4) 0.3935(3) 0.7944(2) 0.0244(6) Uani 1 1 d . . . . .
H13 H 1.163848 0.328859 0.821837 0.029 Uiso 1 1 calc R U . . .
C14 C 0.9380(4) 0.4494(3) 0.8724(2) 0.0245(6) Uani 1 1 d . . . . .
H14 H 0.874274 0.361717 0.924653 0.029 Uiso 1 1 calc R U . . .
C15 C 0.7691(5) 0.5457(4) 0.8416(2) 0.0281(7) Uani 1 1 d . . . . .
H15A H 0.827231 0.628976 0.786278 0.034 Uiso 1 1 calc R U . . .
H15B H 0.674129 0.487192 0.823309 0.034 Uiso 1 1 calc R U . . .
C16 C 0.6549(5) 0.6049(4) 0.9192(2) 0.0342(7) Uani 1 1 d . . . . .
H16A H 0.551155 0.669636 0.895906 0.041 Uiso 1 1 calc R U . . .
H16B H 0.586056 0.522085 0.972329 0.041 Uiso 1 1 calc R U . . .
C17 C 0.7963(5) 0.6908(4) 0.9522(2) 0.0355(7) Uani 1 1 d . . . . .
H17A H 0.719632 0.725144 1.003832 0.043 Uiso 1 1 calc R U . . .
H17B H 0.857647 0.778092 0.900456 0.043 Uiso 1 1 calc R U . . .
C18 C 0.9613(5) 0.5942(4) 0.9858(2) 0.0345(7) Uani 1 1 d . . . . .
H18A H 1.056121 0.652876 1.003958 0.041 Uiso 1 1 calc R U . . .
H18B H 0.900497 0.512417 1.041477 0.041 Uiso 1 1 calc R U . . .
C19 C 1.0759(5) 0.5320(4) 0.9099(2) 0.0301(7) Uani 1 1 d . . . . .
H19A H 1.174704 0.464471 0.935451 0.036 Uiso 1 1 calc R U . . .
H19B H 1.151367 0.613459 0.857706 0.036 Uiso 1 1 calc R U . . .
C20 C 0.0951(4) 0.4488(3) 0.3249(2) 0.0242(6) Uani 1 1 d . . . . .
H20 H 0.006963 0.495633 0.368092 0.029 Uiso 1 1 calc R U . . .
C21 C -0.0306(4) 0.3412(3) 0.2995(2) 0.0241(6) Uani 1 1 d . . . . .
C22 C -0.1855(5) 0.3678(4) 0.2514(2) 0.0284(6) Uani 1 1 d . . . . .
H22 H -0.227123 0.464545 0.229163 0.034 Uiso 1 1 calc R U . . .
C23 C -0.2779(5) 0.2498(4) 0.2367(2) 0.0315(7) Uani 1 1 d . . . . .
H23 H -0.380345 0.267497 0.201983 0.038 Uiso 1 1 calc R U . . .
C24 C -0.2243(5) 0.1067(4) 0.2714(2) 0.0319(7) Uani 1 1 d . . . . .
H24 H -0.291762 0.027821 0.261263 0.038 Uiso 1 1 calc R U . . .
C25 C -0.0727(5) 0.0788(4) 0.3206(2) 0.0291(7) Uani 1 1 d . . . . .
H25 H -0.036361 -0.018721 0.345537 0.035 Uiso 1 1 calc R U . . .
C26 C 0.0246(4) 0.1966(4) 0.3326(2) 0.0249(6) Uani 1 1 d . . . . .
C27 C 0.1875(4) 0.2005(3) 0.3805(2) 0.0247(6) Uani 1 1 d . . . . .
C28 C 0.3172(5) 0.1196(4) 0.4284(2) 0.0279(6) Uani 1 1 d . . . . .
H28 H 0.328734 0.016494 0.442185 0.033 Uiso 1 1 calc R U . . .
C29 C 0.3709(4) 0.3509(4) 0.4209(2) 0.0267(6) Uani 1 1 d . . . . .
H29 H 0.424885 0.437411 0.428156 0.032 Uiso 1 1 calc R U . . .
C30 C 0.2288(4) 0.5682(3) 0.2436(2) 0.0257(6) Uani 1 1 d . . . . .
H30 H 0.337634 0.602029 0.268726 0.031 Uiso 1 1 calc R U . . .
C31 C 0.3301(5) 0.5063(4) 0.1653(2) 0.0304(7) Uani 1 1 d . . . . .
H31A H 0.233241 0.497053 0.127998 0.046 Uiso 1 1 calc R U . . .
H31B H 0.378079 0.409410 0.192105 0.046 Uiso 1 1 calc R U . . .
H31C H 0.444169 0.572529 0.125418 0.046 Uiso 1 1 calc R U . . .
C32 C 0.1087(4) 0.7018(3) 0.2087(2) 0.0257(6) Uani 1 1 d . . . . .
H32 H -0.005989 0.668610 0.186832 0.031 Uiso 1 1 calc R U . . .
C33 C 0.2310(4) 0.8268(4) 0.1285(2) 0.0259(6) Uani 1 1 d . . . . .
H33 H 0.290891 0.785478 0.076598 0.031 Uiso 1 1 calc R U . . .
C34 C 0.4039(5) 0.8940(4) 0.1566(2) 0.0303(7) Uani 1 1 d . . . . .
H34A H 0.349336 0.925930 0.212383 0.036 Uiso 1 1 calc R U . . .
H34B H 0.500725 0.818155 0.173179 0.036 Uiso 1 1 calc R U . . .
C35 C 0.5139(5) 1.0255(4) 0.0779(2) 0.0344(7) Uani 1 1 d . . . . .
H35A H 0.619613 1.068049 0.099687 0.041 Uiso 1 1 calc R U . . .
H35B H 0.580037 0.991936 0.024136 0.041 Uiso 1 1 calc R U . . .
C36 C 0.3701(6) 1.1424(4) 0.0470(2) 0.0362(8) Uani 1 1 d . . . . .
H36A H 0.444452 1.224735 -0.004916 0.043 Uiso 1 1 calc R U . . .
H36B H 0.311053 1.181258 0.099416 0.043 Uiso 1 1 calc R U . . .
C37 C 0.2024(6) 1.0786(4) 0.0151(2) 0.0358(8) Uani 1 1 d . . . . .
H37A H 0.106550 1.154899 -0.002021 0.043 Uiso 1 1 calc R U . . .
H37B H 0.260659 1.048170 -0.040939 0.043 Uiso 1 1 calc R U . . .
C38 C 0.0909(5) 0.9465(4) 0.0920(2) 0.0313(7) Uani 1 1 d . . . . .
H38A H -0.009857 0.903503 0.067630 0.038 Uiso 1 1 calc R U . . .
H38B H 0.017766 0.980207 0.144518 0.038 Uiso 1 1 calc R U . . .
N1 N 0.7260(4) 0.1609(3) 0.54490(18) 0.0271(5) Uani 1 1 d . . . . .
N2 N 0.9390(4) 0.2067(3) 0.62224(17) 0.0240(5) Uani 1 1 d . . . . .
N3 N 0.4287(4) 0.2162(3) 0.45299(18) 0.0273(5) Uani 1 1 d . . . . .
H3A H 0.523291 0.192149 0.484951 0.033 Uiso 1 1 calc R U . . .
N4 N 0.2238(4) 0.3445(3) 0.37651(17) 0.0244(5) Uani 1 1 d . . . . .
O1 O 1.1712(3) 0.5124(2) 0.72078(15) 0.0299(5) Uani 1 1 d . . . . .
H1A H 1.095807 0.551875 0.684865 0.045 Uiso 1 1 calc R U . . .
O2 O 0.0286(4) 0.7600(3) 0.28379(17) 0.0371(5) Uani 1 1 d . . . . .
H2 H -0.089347 0.724606 0.308668 0.056 Uiso 1 1 calc R U . . .
O3 O 0.1980(5) 0.7781(4) 0.4272(3) 0.0643(9) Uani 1 1 d . . . . .
H3X H 0.169080 0.772039 0.377072 0.077 Uiso 1 1 d R U . . .
H3Y H 0.324620 0.774170 0.420852 0.077 Uiso 1 1 d R U . . .
O4 O -0.0594(5) 0.6502(4) 0.5929(2) 0.0679(10) Uani 1 1 d . . . . .
H4X H -0.157472 0.610987 0.581566 0.082 Uiso 1 1 d R U . . .
H4Y H 0.027232 0.684930 0.542818 0.082 Uiso 1 1 d R U . . .
O5 O -0.4382(4) 0.5505(4) 0.6107(2) 0.0567(8) Uani 1 1 d . . . . .
H5X H -0.551977 0.549634 0.646594 0.068 Uiso 1 1 d R U . . .
H5Y H -0.423237 0.629943 0.566194 0.068 Uiso 1 1 d R U . . .
Cl1 Cl -0.37956(14) 0.67030(13) 0.39435(9) 0.0584(3) Uani 1 1 d . . . . .

loop_
_atom_site_aniso_label
_atom_site_aniso_U_11
_atom_site_aniso_U_22
_atom_site_aniso_U_33
_atom_site_aniso_U_23
_atom_site_aniso_U_13
_atom_site_aniso_U_12
C1 0.0236(13) 0.0278(16) 0.0205(14) -0.0062(12) -0.0057(11) -0.0025(11)
C2 0.0213(13) 0.0285(16) 0.0197(14) -0.0051(12) -0.0018(11) -0.0021(11)
C3 0.0238(14) 0.0323(17) 0.0256(15) -0.0082(13) -0.0052(12) -0.0028(12)
C4 0.0237(14) 0.0372(18) 0.0307(16) -0.0051(14) -0.0094(12) -0.0002(13)
C5 0.0259(15) 0.0289(17) 0.0333(16) -0.0032(13) -0.0066(13) 0.0016(13)
C6 0.0290(15) 0.0270(16) 0.0292(16) -0.0052(13) -0.0061(13) -0.0006(12)
C7 0.0221(13) 0.0304(16) 0.0200(14) -0.0048(12) -0.0045(11) -0.0024(12)
C8 0.0233(14) 0.0261(15) 0.0222(14) -0.0067(12) -0.0036(11) 0.0001(11)
C9 0.0256(14) 0.0304(16) 0.0247(15) -0.0093(13) -0.0053(11) 0.0002(12)
C10 0.0251(14) 0.0328(17) 0.0191(14) -0.0063(12) -0.0038(11) 0.0022(12)
C11 0.0248(13) 0.0267(16) 0.0221(13) -0.0083(12) -0.0049(11) 0.0000(12)
C12 0.0270(14) 0.0326(17) 0.0238(14) -0.0103(13) 0.0001(11) -0.0075(12)
C13 0.0237(13) 0.0264(15) 0.0224(14) -0.0060(13) -0.0047(11) -0.0023(11)
C14 0.0293(15) 0.0257(15) 0.0202(14) -0.0075(12) -0.0078(11) -0.0003(12)
C15 0.0295(15) 0.0334(17) 0.0229(15) -0.0094(13) -0.0075(12) 0.0042(13)
C16 0.0344(17) 0.0384(19) 0.0308(17) -0.0141(15) -0.0035(13) 0.0038(14)
C17 0.0444(19) 0.0342(19) 0.0295(17) -0.0143(15) -0.0044(14) 0.0003(15)
C18 0.0447(19) 0.0348(18) 0.0277(16) -0.0123(15) -0.0112(14) -0.0021(15)
C19 0.0357(16) 0.0315(17) 0.0269(15) -0.0102(13) -0.0126(13) 0.0004(13)
C20 0.0234(13) 0.0271(16) 0.0217(14) -0.0065(12) -0.0049(11) 0.0057(12)
C21 0.0198(13) 0.0326(16) 0.0194(14) -0.0080(12) -0.0026(11) 0.0032(12)
C22 0.0238(14) 0.0360(17) 0.0259(15) -0.0089(13) -0.0073(12) 0.0089(12)
C23 0.0244(15) 0.0420(19) 0.0319(16) -0.0138(15) -0.0104(13) 0.0080(13)
C24 0.0278(15) 0.0415(19) 0.0333(17) -0.0205(15) -0.0081(13) 0.0054(14)
C25 0.0283(15) 0.0327(17) 0.0305(16) -0.0141(14) -0.0090(12) 0.0071(13)
C26 0.0234(14) 0.0314(16) 0.0198(14) -0.0084(12) -0.0033(11) 0.0035(12)
C27 0.0240(14) 0.0274(15) 0.0204(14) -0.0043(12) -0.0034(11) 0.0006(12)
C28 0.0264(14) 0.0309(17) 0.0245(15) -0.0049(13) -0.0059(12) 0.0009(12)
C29 0.0255(14) 0.0326(17) 0.0219(14) -0.0071(12) -0.0063(12) -0.0001(12)
C30 0.0247(14) 0.0290(16) 0.0213(14) -0.0057(12) -0.0028(11) 0.0037(12)
C31 0.0286(15) 0.0294(17) 0.0268(15) -0.0041(13) 0.0015(12) 0.0105(13)
C32 0.0267(14) 0.0302(16) 0.0207(14) -0.0091(13) -0.0040(11) 0.0073(12)
C33 0.0272(15) 0.0307(16) 0.0193(13) -0.0064(12) -0.0051(11) 0.0057(12)
C34 0.0310(15) 0.0321(17) 0.0247(15) -0.0042(14) -0.0048(12) -0.0002(13)
C35 0.0343(17) 0.0362(19) 0.0277(16) -0.0050(14) -0.0021(13) -0.0026(14)
C36 0.0430(19) 0.0291(18) 0.0298(17) -0.0045(14) 0.0004(14) 0.0024(14)
C37 0.0458(19) 0.0329(18) 0.0274(16) -0.0047(14) -0.0114(14) 0.0110(15)
C38 0.0330(16) 0.0316(17) 0.0298(16) -0.0080(14) -0.0093(13) 0.0068(14)
N1 0.0250(12) 0.0327(14) 0.0240(12) -0.0073(11) -0.0075(10) 0.0023(11)
N2 0.0237(12) 0.0291(13) 0.0206(12) -0.0083(10) -0.0062(9) 0.0002(10)
N3 0.0235(12) 0.0335(15) 0.0234(12) -0.0050(11) -0.0069(10) 0.0003(10)
N4 0.0251(12) 0.0282(14) 0.0187(12) -0.0048(10) -0.0052(10) 0.0020(10)
O1 0.0297(11) 0.0304(12) 0.0273(11) -0.0078(10) -0.0022(9) -0.0071(9)
O2 0.0475(14) 0.0314(13) 0.0280(12) -0.0117(10) 0.0055(10) 0.0076(11)
O3 0.0560(18) 0.075(2) 0.075(2) -0.0393(19) -0.0178(16) 0.0096(16)
O4 0.0427(16) 0.059(2) 0.062(2) 0.0309(16) 0.0071(14) -0.0110(14)
O5 0.0337(14) 0.0600(19) 0.066(2) -0.0132(16) 0.0043(13) 0.0092(13)
Cl1 0.0383(5) 0.0682(7) 0.0692(7) -0.0305(6) 0.0023(4) -0.0083(4)

loop_
_atom_type_symbol
_atom_type_description
_atom_type_scat_dispersion_real
_atom_type_scat_dispersion_imag
_atom_type_scat_source
C C 0.0181 0.0091 'International Tables Vol C Tables 4.2.6.8 and 6.1.1.4'
H H 0.0000 0.0000 'International Tables Vol C Tables 4.2.6.8 and 6.1.1.4'
N N 0.0311 0.0180 'International Tables Vol C Tables 4.2.6.8 and 6.1.1.4'
O O 0.0492 0.0322 'International Tables Vol C Tables 4.2.6.8 and 6.1.1.4'
Cl Cl 0.3639 0.7018 'International Tables Vol C Tables 4.2.6.8 and 6.1.1.4'

loop_
_geom_angle_atom_site_label_1
_geom_angle_atom_site_label_2
_geom_angle_atom_site_label_3
_geom_angle
_geom_angle_site_symmetry_1
_geom_angle_site_symmetry_3
_geom_angle_publ_flag
N2 C1 C2 99.7(2) . . ?
N2 C1 C11 109.6(2) . . ?
C2 C1 C11 117.3(2) . . ?
N2 C1 H1 109.9 . . ?
C2 C1 H1 109.9 . . ?
C11 C1 H1 109.9 . . ?
C3 C2 C7 119.6(3) . . ?
C3 C2 C1 129.0(3) . . ?
C7 C2 C1 111.4(2) . . ?
C2 C3 C4 118.6(3) . . ?
C2 C3 H3 120.7 . . ?
C4 C3 H3 120.7 . . ?
C5 C4 C3 121.3(3) . . ?
C5 C4 H4 119.4 . . ?
C3 C4 H4 119.4 . . ?
C4 C5 C6 120.6(3) . . ?
C4 C5 H5 119.7 . . ?
C6 C5 H5 119.7 . . ?
C7 C6 C5 117.9(3) . . ?
C7 C6 H6 121.0 . . ?
C5 C6 H6 121.0 . . ?
C6 C7 C2 121.9(3) . . ?
C6 C7 C8 130.5(3) . . ?
C2 C7 C8 107.5(3) . . ?
C9 C8 N2 106.2(3) . . ?
C9 C8 C7 146.4(3) . . ?
N2 C8 C7 107.4(2) . . ?
C8 C9 N1 107.7(3) . . ?
C8 C9 H9 126.2 . . ?
N1 C9 H9 126.2 . . ?
N1 C10 N2 109.7(3) . . ?
N1 C10 H10 125.2 . . ?
N2 C10 H10 125.2 . . ?
C12 C11 C13 112.5(2) . . ?
C12 C11 C1 111.4(2) . . ?
C13 C11 C1 111.2(2) . . ?
C12 C11 H11 107.2 . . ?
C13 C11 H11 107.2 . . ?
C1 C11 H11 107.2 . . ?
C11 C12 H12A 109.5 . . ?
C11 C12 H12B 109.5 . . ?
H12A C12 H12B 109.5 . . ?
C11 C12 H12C 109.5 . . ?
H12A C12 H12C 109.5 . . ?
H12B C12 H12C 109.5 . . ?
O1 C13 C11 110.7(2) . . ?
O1 C13 C14 110.7(2) . . ?
C11 C13 C14 113.9(2) . . ?
O1 C13 H13 107.1 . . ?
C11 C13 H13 107.1 . . ?
C14 C13 H13 107.1 . . ?
C19 C14 C15 110.5(2) . . ?
C19 C14 C13 110.0(2) . . ?
C15 C14 C13 113.1(2) . . ?
C19 C14 H14 107.7 . . ?
C15 C14 H14 107.7 . . ?
C13 C14 H14 107.7 . . ?
C16 C15 C14 111.7(2) . . ?
C16 C15 H15A 109.3 . . ?
C14 C15 H15A 109.3 . . ?
C16 C15 H15B 109.3 . . ?
C14 C15 H15B 109.3 . . ?
H15A C15 H15B 107.9 . . ?
C17 C16 C15 111.2(3) . . ?
C17 C16 H16A 109.4 . . ?
C15 C16 H16A 109.4 . . ?
C17 C16 H16B 109.4 . . ?
C15 C16 H16B 109.4 . . ?
H16A C16 H16B 108.0 . . ?
C16 C17 C18 110.2(3) . . ?
C16 C17 H17A 109.6 . . ?
C18 C17 H17A 109.6 . . ?
C16 C17 H17B 109.6 . . ?
C18 C17 H17B 109.6 . . ?
H17A C17 H17B 108.1 . . ?
C19 C18 C17 111.3(3) . . ?
C19 C18 H18A 109.4 . . ?
C17 C18 H18A 109.4 . . ?
C19 C18 H18B 109.4 . . ?
C17 C18 H18B 109.4 . . ?
H18A C18 H18B 108.0 . . ?
C18 C19 C14 112.8(3) . . ?
C18 C19 H19A 109.0 . . ?
C14 C19 H19A 109.0 . . ?
C18 C19 H19B 109.0 . . ?
C14 C19 H19B 109.0 . . ?
H19A C19 H19B 107.8 . . ?
N4 C20 C21 99.7(2) . . ?
N4 C20 C30 109.8(2) . . ?
C21 C20 C30 117.3(2) . . ?
N4 C20 H20 109.9 . . ?
C21 C20 H20 109.9 . . ?
C30 C20 H20 109.9 . . ?
C22 C21 C26 119.1(3) . . ?
C22 C21 C20 129.5(3) . . ?
C26 C21 C20 111.4(2) . . ?
C23 C22 C21 118.6(3) . . ?
C23 C22 H22 120.7 . . ?
C21 C22 H22 120.7 . . ?
C22 C23 C24 121.7(3) . . ?
C22 C23 H23 119.1 . . ?
C24 C23 H23 119.1 . . ?
C25 C24 C23 120.1(3) . . ?
C25 C24 H24 120.0 . . ?
C23 C24 H24 120.0 . . ?
C26 C25 C24 118.4(3) . . ?
C26 C25 H25 120.8 . . ?
C24 C25 H25 120.8 . . ?
C25 C26 C21 122.0(3) . . ?
C25 C26 C27 130.4(3) . . ?
C21 C26 C27 107.6(3) . . ?
C28 C27 N4 106.8(3) . . ?
C28 C27 C26 145.6(3) . . ?
N4 C27 C26 107.5(3) . . ?
C27 C28 N3 106.8(3) . . ?
C27 C28 H28 126.6 . . ?
N3 C28 H28 126.6 . . ?
N3 C29 N4 108.4(3) . . ?
N3 C29 H29 125.8 . . ?
N4 C29 H29 125.8 . . ?
C31 C30 C32 112.3(2) . . ?
C31 C30 C20 111.5(3) . . ?
C32 C30 C20 111.0(2) . . ?
C31 C30 H30 107.3 . . ?
C32 C30 H30 107.3 . . ?
C20 C30 H30 107.3 . . ?
C30 C31 H31A 109.5 . . ?
C30 C31 H31B 109.5 . . ?
H31A C31 H31B 109.5 . . ?
C30 C31 H31C 109.5 . . ?
H31A C31 H31C 109.5 . . ?
H31B C31 H31C 109.5 . . ?
O2 C32 C30 109.5(2) . . ?
O2 C32 C33 107.8(2) . . ?
C30 C32 C33 114.4(2) . . ?
O2 C32 H32 108.3 . . ?
C30 C32 H32 108.3 . . ?
C33 C32 H32 108.3 . . ?
C32 C33 C38 109.8(2) . . ?
C32 C33 C34 112.9(2) . . ?
C38 C33 C34 110.2(3) . . ?
C32 C33 H33 107.9 . . ?
C38 C33 H33 107.9 . . ?
C34 C33 H33 107.9 . . ?
C35 C34 C33 112.0(3) . . ?
C35 C34 H34A 109.2 . . ?
C33 C34 H34A 109.2 . . ?
C35 C34 H34B 109.2 . . ?
C33 C34 H34B 109.2 . . ?
H34A C34 H34B 107.9 . . ?
C36 C35 C34 111.3(3) . . ?
C36 C35 H35A 109.4 . . ?
C34 C35 H35A 109.4 . . ?
C36 C35 H35B 109.4 . . ?
C34 C35 H35B 109.4 . . ?
H35A C35 H35B 108.0 . . ?
C35 C36 C37 110.4(3) . . ?
C35 C36 H36A 109.6 . . ?
C37 C36 H36A 109.6 . . ?
C35 C36 H36B 109.6 . . ?
C37 C36 H36B 109.6 . . ?
H36A C36 H36B 108.1 . . ?
C38 C37 C36 111.0(3) . . ?
C38 C37 H37A 109.4 . . ?
C36 C37 H37A 109.4 . . ?
C38 C37 H37B 109.4 . . ?
C36 C37 H37B 109.4 . . ?
H37A C37 H37B 108.0 . . ?
C37 C38 C33 113.1(3) . . ?
C37 C38 H38A 109.0 . . ?
C33 C38 H38A 109.0 . . ?
C37 C38 H38B 109.0 . . ?
C33 C38 H38B 109.0 . . ?
H38A C38 H38B 107.8 . . ?
C10 N1 C9 108.1(2) . . ?
C10 N2 C8 108.3(2) . . ?
C10 N2 C1 137.7(3) . . ?
C8 N2 C1 114.0(2) . . ?
C29 N3 C28 109.2(3) . . ?
C29 N3 H3A 125.4 . . ?
C28 N3 H3A 125.4 . . ?
C29 N4 C27 108.8(3) . . ?
C29 N4 C20 137.4(3) . . ?
C27 N4 C20 113.8(2) . . ?
C13 O1 H1A 109.5 . . ?
C32 O2 H2 109.5 . . ?
H3X O3 H3Y 107.7 . . ?
H4X O4 H4Y 109.3 . . ?
H5X O5 H5Y 107.7 . . ?

loop_
_geom_bond_atom_site_label_1
_geom_bond_atom_site_label_2
_geom_bond_distance
_geom_bond_site_symmetry_2
_geom_bond_publ_flag
C1 N2 1.477(4) . ?
C1 C2 1.520(4) . ?
C1 C11 1.544(4) . ?
C1 H1 1.0000 . ?
C2 C3 1.392(4) . ?
C2 C7 1.403(4) . ?
C3 C4 1.394(5) . ?
C3 H3 0.9500 . ?
C4 C5 1.386(5) . ?
C4 H4 0.9500 . ?
C5 C6 1.399(4) . ?
C5 H5 0.9500 . ?
C6 C7 1.384(4) . ?
C6 H6 0.9500 . ?
C7 C8 1.456(4) . ?
C8 C9 1.372(4) . ?
C8 N2 1.378(4) . ?
C9 N1 1.384(4) . ?
C9 H9 0.9500 . ?
C10 N1 1.316(4) . ?
C10 N2 1.347(4) . ?
C10 H10 0.9500 . ?
C11 C12 1.527(4) . ?
C11 C13 1.536(4) . ?
C11 H11 1.0000 . ?
C12 H12A 0.9800 . ?
C12 H12B 0.9800 . ?
C12 H12C 0.9800 . ?
C13 O1 1.423(4) . ?
C13 C14 1.541(4) . ?
C13 H13 1.0000 . ?
C14 C19 1.528(4) . ?
C14 C15 1.534(4) . ?
C14 H14 1.0000 . ?
C15 C16 1.528(4) . ?
C15 H15A 0.9900 . ?
C15 H15B 0.9900 . ?
C16 C17 1.522(5) . ?
C16 H16A 0.9900 . ?
C16 H16B 0.9900 . ?
C17 C18 1.527(5) . ?
C17 H17A 0.9900 . ?
C17 H17B 0.9900 . ?
C18 C19 1.526(4) . ?
C18 H18A 0.9900 . ?
C18 H18B 0.9900 . ?
C19 H19A 0.9900 . ?
C19 H19B 0.9900 . ?
C20 N4 1.486(4) . ?
C20 C21 1.525(4) . ?
C20 C30 1.547(4) . ?
C20 H20 1.0000 . ?
C21 C22 1.392(4) . ?
C21 C26 1.402(4) . ?
C22 C23 1.389(5) . ?
C22 H22 0.9500 . ?
C23 C24 1.390(5) . ?
C23 H23 0.9500 . ?
C24 C25 1.385(4) . ?
C24 H24 0.9500 . ?
C25 C26 1.385(4) . ?
C25 H25 0.9500 . ?
C26 C27 1.460(4) . ?
C27 C28 1.360(4) . ?
C27 N4 1.378(4) . ?
C28 N3 1.379(4) . ?
C28 H28 0.9500 . ?
C29 N3 1.325(4) . ?
C29 N4 1.337(4) . ?
C29 H29 0.9500 . ?
C30 C31 1.525(4) . ?
C30 C32 1.534(4) . ?
C30 H30 1.0000 . ?
C31 H31A 0.9800 . ?
C31 H31B 0.9800 . ?
C31 H31C 0.9800 . ?
C32 O2 1.426(3) . ?
C32 C33 1.537(4) . ?
C32 H32 1.0000 . ?
C33 C38 1.538(4) . ?
C33 C34 1.539(4) . ?
C33 H33 1.0000 . ?
C34 C35 1.531(5) . ?
C34 H34A 0.9900 . ?
C34 H34B 0.9900 . ?
C35 C36 1.517(5) . ?
C35 H35A 0.9900 . ?
C35 H35B 0.9900 . ?
C36 C37 1.528(5) . ?
C36 H36A 0.9900 . ?
C36 H36B 0.9900 . ?
C37 C38 1.526(5) . ?
C37 H37A 0.9900 . ?
C37 H37B 0.9900 . ?
C38 H38A 0.9900 . ?
C38 H38B 0.9900 . ?
N3 H3A 0.8800 . ?
O1 H1A 0.8400 . ?
O2 H2 0.8400 . ?
O3 H3X 0.8501 . ?
O3 H3Y 0.8500 . ?
O4 H4X 0.8411 . ?
O4 H4Y 0.8444 . ?
O5 H5X 0.8500 . ?
O5 H5Y 0.8501 . ?
